data_4329454
loop_
_publ_author_name
'Oliver Kluge'
'Harald Krautscheid'

_publ_section_title
;
 Trialkylphosphine-Stabilized Copper(I) Gallium(III) Phenylchalcogenolate
 Complexes: Crystal Structures and Generation of Ternary Semiconductors by
 Thermolysis
;
_journal_name_full 'Inorganic Chemistry'
_journal_page_first 6655
_journal_page_last 6666
_journal_paper_doi 10.1021/ic300278v
_journal_volume 51
_journal_year 2012
_chemical_formula_moiety 'C14 H16 Ga Se2, C12 H36 Cu P4'
_chemical_formula_sum 'C26 H52 Cu Ga P4 Se2'
_chemical_formula_weight 779.74
_chemical_name_systematic
;
 tetrakis(trimethylphosphine)-copper bis(Phenylselenido)-dimethyl-gallium
;
_space_group_IT_number 14
_symmetry_cell_setting monoclinic
_symmetry_Int_Tables_number 14
_symmetry_space_group_name_Hall '-P 2yn'
_symmetry_space_group_name_H-M 'P 1 21/n 1'
_atom_sites_solution_hydrogens geom
_atom_sites_solution_primary direct
_atom_sites_solution_secondary difmap
_audit_creation_method SHELXL-97
_cell_angle_alpha 90.00
_cell_angle_beta 90.094(5)
_cell_angle_gamma 90.00
_cell_formula_units_Z 4
_cell_length_a 13.8338(9)
_cell_length_b 18.7360(11)
_cell_length_c 14.4290(8)
_cell_measurement_reflns_used 14915
_cell_measurement_temperature 180(2)
_cell_measurement_theta_max 28.36
_cell_measurement_theta_min 1.47
_cell_volume 3739.8(4)
_computing_cell_refinement 'STOE X-AREA'
_computing_data_collection 'STOE X-AREA'
_computing_data_reduction 'STOE X-RED'
_computing_structure_refinement 'SHELXL-97 (Sheldrick, 1997)'
_computing_structure_solution SIR-92
_diffrn_ambient_temperature 180(2)
_diffrn_detector 'image plate (34 cm diameter / schwenk)'
_diffrn_detector_area_resol_mean 6.67
_diffrn_detector_type STOE
_diffrn_measured_fraction_theta_full 0.994
_diffrn_measured_fraction_theta_max 0.994
_diffrn_measurement_details ' 138 frames, detector distance = 110 mm'
_diffrn_measurement_device '2-circle goniometer'
_diffrn_measurement_device_type 'STOE IPDS 2T'
_diffrn_measurement_method 'rotation method'
_diffrn_radiation_collimation '0.5 mm diameter, multiple pinhole'
_diffrn_radiation_monochromator 'plane graphite'
_diffrn_radiation_polarisn_norm 0
_diffrn_radiation_type 'Mo K\a'
_diffrn_radiation_wavelength 0.71073
_diffrn_reflns_av_R_equivalents 0.0443
_diffrn_reflns_av_sigmaI/netI 0.0502
_diffrn_reflns_limit_h_max 17
_diffrn_reflns_limit_h_min -15
_diffrn_reflns_limit_k_max 21
_diffrn_reflns_limit_k_min -23
_diffrn_reflns_limit_l_max 17
_diffrn_reflns_limit_l_min -17
_diffrn_reflns_number 15936
_diffrn_reflns_theta_full 26.00
_diffrn_reflns_theta_max 26.00
_diffrn_reflns_theta_min 1.78
_diffrn_source 'sealed X-ray tube, 12 x 0.4 mm long-fine focus'
_diffrn_source_current 40
_diffrn_source_power 2.00
_diffrn_source_voltage 50
_exptl_absorpt_coefficient_mu 3.420
_exptl_absorpt_correction_T_max 0.6603
_exptl_absorpt_correction_T_min 0.4419
_exptl_absorpt_correction_type integration
_exptl_absorpt_process_details 'STOE X-RED'
_exptl_crystal_colour colourless
_exptl_crystal_density_diffrn 1.385
_exptl_crystal_description block
_exptl_crystal_F_000 1584
_exptl_crystal_size_max 0.37
_exptl_crystal_size_mid 0.26
_exptl_crystal_size_min 0.14
_refine_diff_density_max 1.517
_refine_diff_density_min -0.429
_refine_diff_density_rms 0.077
_refine_ls_extinction_method none
_refine_ls_goodness_of_fit_ref 0.981
_refine_ls_hydrogen_treatment constr
_refine_ls_matrix_type full
_refine_ls_number_parameters 321
_refine_ls_number_reflns 7324
_refine_ls_number_restraints 0
_refine_ls_restrained_S_all 0.981
_refine_ls_R_factor_all 0.0628
_refine_ls_R_factor_gt 0.0408
_refine_ls_shift/su_max 0.001
_refine_ls_shift/su_mean 0.000
_refine_ls_structure_factor_coef Fsqd
_refine_ls_weighting_details 'calc w=1/[\s^2^(Fo^2^)+(0.0519P)^2^+0.0000P] where P=(Fo^2^+2Fc^2^)/3'
_refine_ls_weighting_scheme calc
_refine_ls_wR_factor_gt 0.0903
_refine_ls_wR_factor_ref 0.0966
_reflns_number_gt 5427
_reflns_number_total 7324
_reflns_threshold_expression >2sigma(I)
_cod_data_source_file ic300278v_si_002_02.cif
_cod_data_source_block 02
_cod_original_sg_symbol_H-M 'P 21/n'
_cod_database_code 4329454

loop_
_symmetry_equiv_pos_as_xyz
'x, y, z'
'-x+1/2, y+1/2, -z+1/2'
'-x, -y, -z'
'x-1/2, -y-1/2, z-1/2'

loop_
_atom_site_label
_atom_site_type_symbol
_atom_site_fract_x
_atom_site_fract_y
_atom_site_fract_z
_atom_site_U_iso_or_equiv
_atom_site_adp_type
_atom_site_occupancy
_atom_site_symmetry_multiplicity
_atom_site_calc_flag
_atom_site_refinement_flags
Cu1 Cu 0.75672(3) 0.45775(2) 0.16209(3) 0.02785(11) Uani 1 1 d .
Ga1 Ga 0.29945(4) 0.21893(2) 0.15888(3) 0.04153(13) Uani 1 1 d .
Se1 Se 0.15436(4) 0.15546(2) 0.21258(3) 0.04754(13) Uani 1 1 d .
Se2 Se 0.27449(4) 0.34929(2) 0.15173(3) 0.04390(12) Uani 1 1 d .
P1 P 0.72366(8) 0.41828(6) 0.01696(7) 0.0365(2) Uani 1 1 d .
P2 P 0.75126(8) 0.57872(5) 0.16809(7) 0.0357(2) Uani 1 1 d .
P3 P 0.64667(8) 0.41319(5) 0.26224(7) 0.0335(2) Uani 1 1 d .
P4 P 0.90596(8) 0.41996(6) 0.20559(8) 0.0381(2) Uani 1 1 d .
C1 C 0.3933(4) 0.1928(3) 0.2550(3) 0.0501(11) Uani 1 1 d .
H1A H 0.3947 0.1418 0.2618 0.075 Uiso 1 1 calc R
H1B H 0.3749 0.2143 0.3128 0.075 Uiso 1 1 calc R
H1C H 0.4563 0.2095 0.2375 0.075 Uiso 1 1 calc R
C2 C 0.3216(4) 0.1959(2) 0.0253(3) 0.0535(13) Uani 1 1 d .
H2A H 0.3708 0.2268 0.0009 0.080 Uiso 1 1 calc R
H2B H 0.2627 0.2027 -0.0088 0.080 Uiso 1 1 calc R
H2C H 0.3421 0.1471 0.0196 0.080 Uiso 1 1 calc R
C3 C 0.0656(3) 0.1636(2) 0.1104(3) 0.0362(9) Uani 1 1 d .
C4 C 0.0089(3) 0.1059(2) 0.0870(3) 0.0442(10) Uani 1 1 d .
H4 H 0.0157 0.0633 0.1195 0.053 Uiso 1 1 calc R
C5 C -0.0576(3) 0.1103(3) 0.0162(3) 0.0515(12) Uani 1 1 d .
H5 H -0.0955 0.0708 0.0017 0.062 Uiso 1 1 calc R
C6 C -0.0688(3) 0.1730(3) -0.0335(3) 0.0470(11) Uani 1 1 d .
H6 H -0.1141 0.1762 -0.0811 0.056 Uiso 1 1 calc R
C7 C -0.0110(3) 0.2308(2) -0.0108(3) 0.0442(10) Uani 1 1 d .
H7 H -0.0175 0.2731 -0.0439 0.053 Uiso 1 1 calc R
C8 C 0.0562(3) 0.2267(2) 0.0603(3) 0.0406(10) Uani 1 1 d .
H8 H 0.0948 0.2659 0.0744 0.049 Uiso 1 1 calc R
C9 C 0.2388(3) 0.3808(2) 0.2737(3) 0.0399(9) Uani 1 1 d .
C10 C 0.1878(4) 0.3383(2) 0.3358(3) 0.0480(11) Uani 1 1 d .
H10 H 0.1715 0.2919 0.3193 0.058 Uiso 1 1 calc R
C11 C 0.1611(4) 0.3643(3) 0.4219(4) 0.0540(12) Uani 1 1 d .
H11 H 0.1279 0.3348 0.4628 0.065 Uiso 1 1 calc R
C12 C 0.1832(4) 0.4337(3) 0.4480(4) 0.0547(12) Uani 1 1 d .
H12 H 0.1645 0.4512 0.5055 0.066 Uiso 1 1 calc R
C13 C 0.2342(4) 0.4764(3) 0.3860(3) 0.0539(12) Uani 1 1 d .
H13 H 0.2500 0.5229 0.4027 0.065 Uiso 1 1 calc R
C14 C 0.2618(3) 0.4508(2) 0.3000(3) 0.0451(10) Uani 1 1 d .
H14 H 0.2957 0.4802 0.2596 0.054 Uiso 1 1 calc R
C15 C 0.8024(4) 0.4471(3) -0.0765(3) 0.0558(13) Uani 1 1 d .
H15A H 0.8680 0.4345 -0.0620 0.084 Uiso 1 1 calc R
H15B H 0.7975 0.4979 -0.0838 0.084 Uiso 1 1 calc R
H15C H 0.7833 0.4240 -0.1331 0.084 Uiso 1 1 calc R
C16 C 0.6073(4) 0.4422(4) -0.0312(4) 0.088(2) Uani 1 1 d .
H16A H 0.6022 0.4240 -0.0932 0.133 Uiso 1 1 calc R
H16B H 0.6011 0.4933 -0.0323 0.133 Uiso 1 1 calc R
H16C H 0.5569 0.4222 0.0063 0.133 Uiso 1 1 calc R
C17 C 0.7255(5) 0.3221(3) 0.0024(4) 0.0699(17) Uani 1 1 d .
H17A H 0.7110 0.3104 -0.0609 0.105 Uiso 1 1 calc R
H17B H 0.6781 0.3008 0.0422 0.105 Uiso 1 1 calc R
H17C H 0.7884 0.3041 0.0181 0.105 Uiso 1 1 calc R
C18 C 0.6434(4) 0.6217(3) 0.1234(5) 0.0704(16) Uani 1 1 d .
H18A H 0.6503 0.6726 0.1281 0.106 Uiso 1 1 calc R
H18B H 0.5883 0.6067 0.1587 0.106 Uiso 1 1 calc R
H18C H 0.6344 0.6087 0.0596 0.106 Uiso 1 1 calc R
C19 C 0.8459(4) 0.6248(2) 0.1046(3) 0.0494(12) Uani 1 1 d .
H19A H 0.8446 0.6101 0.0409 0.074 Uiso 1 1 calc R
H19B H 0.9076 0.6133 0.1312 0.074 Uiso 1 1 calc R
H19C H 0.8354 0.6754 0.1082 0.074 Uiso 1 1 calc R
C20 C 0.7606(5) 0.6200(3) 0.2828(3) 0.0663(16) Uani 1 1 d .
H20A H 0.8187 0.6041 0.3127 0.099 Uiso 1 1 calc R
H20B H 0.7057 0.6066 0.3195 0.099 Uiso 1 1 calc R
H20C H 0.7622 0.6710 0.2762 0.099 Uiso 1 1 calc R
C21 C 0.6384(4) 0.3166(2) 0.2711(4) 0.0650(16) Uani 1 1 d .
H21A H 0.7003 0.2974 0.2880 0.097 Uiso 1 1 calc R
H21B H 0.6187 0.2971 0.2125 0.097 Uiso 1 1 calc R
H21C H 0.5917 0.3041 0.3176 0.097 Uiso 1 1 calc R
C22 C 0.6682(4) 0.4370(3) 0.3819(3) 0.0498(11) Uani 1 1 d .
H22A H 0.6217 0.4135 0.4206 0.075 Uiso 1 1 calc R
H22B H 0.6623 0.4877 0.3891 0.075 Uiso 1 1 calc R
H22C H 0.7322 0.4223 0.3995 0.075 Uiso 1 1 calc R
C23 C 0.5211(3) 0.4375(3) 0.2453(4) 0.0544(12) Uani 1 1 d .
H23A H 0.4834 0.4200 0.2963 0.082 Uiso 1 1 calc R
H23B H 0.4979 0.4168 0.1887 0.082 Uiso 1 1 calc R
H23C H 0.5156 0.4885 0.2421 0.082 Uiso 1 1 calc R
C24 C 0.9184(4) 0.3291(3) 0.2475(4) 0.0570(13) Uani 1 1 d .
H24A H 0.8918 0.2966 0.2027 0.086 Uiso 1 1 calc R
H24B H 0.8845 0.3241 0.3051 0.086 Uiso 1 1 calc R
H24C H 0.9856 0.3184 0.2569 0.086 Uiso 1 1 calc R
C25 C 0.9966(3) 0.4213(3) 0.1146(4) 0.0610(14) Uani 1 1 d .
H25A H 1.0577 0.4064 0.1395 0.091 Uiso 1 1 calc R
H25B H 1.0023 0.4688 0.0903 0.091 Uiso 1 1 calc R
H25C H 0.9776 0.3893 0.0658 0.091 Uiso 1 1 calc R
C26 C 0.9658(4) 0.4713(3) 0.2963(5) 0.0785(18) Uani 1 1 d .
H26A H 1.0304 0.4538 0.3048 0.118 Uiso 1 1 calc R
H26B H 0.9305 0.4665 0.3532 0.118 Uiso 1 1 calc R
H26C H 0.9680 0.5207 0.2787 0.118 Uiso 1 1 calc R

loop_
_atom_site_aniso_label
_atom_site_aniso_U_11
_atom_site_aniso_U_22
_atom_site_aniso_U_33
_atom_site_aniso_U_23
_atom_site_aniso_U_13
_atom_site_aniso_U_12
Cu1 0.0258(2) 0.0277(2) 0.0301(2) -0.00056(18) -0.00208(18) -0.00062(18)
Ga1 0.0513(3) 0.0356(2) 0.0377(3) -0.00198(19) -0.0162(2) 0.0009(2)
Se1 0.0630(3) 0.0406(2) 0.0389(2) 0.00808(18) -0.0188(2) -0.0084(2)
Se2 0.0561(3) 0.0329(2) 0.0427(2) -0.00035(17) -0.0126(2) -0.00162(19)
P1 0.0357(6) 0.0397(5) 0.0341(5) -0.0084(4) -0.0073(4) 0.0061(4)
P2 0.0421(6) 0.0271(5) 0.0380(5) 0.0018(4) 0.0005(5) -0.0028(4)
P3 0.0311(5) 0.0297(5) 0.0397(6) 0.0001(4) 0.0045(4) -0.0021(4)
P4 0.0281(5) 0.0426(6) 0.0436(6) 0.0028(5) -0.0075(5) 0.0025(4)
C1 0.052(3) 0.059(3) 0.039(2) 0.006(2) -0.027(2) 0.006(2)
C2 0.095(4) 0.037(2) 0.029(2) -0.0075(17) 0.000(2) 0.007(2)
C3 0.038(2) 0.041(2) 0.030(2) -0.0024(16) -0.0038(17) -0.0035(17)
C4 0.053(3) 0.045(2) 0.035(2) 0.0069(18) -0.001(2) -0.015(2)
C5 0.045(3) 0.060(3) 0.049(3) 0.001(2) -0.003(2) -0.022(2)
C6 0.031(2) 0.071(3) 0.039(2) 0.000(2) -0.0048(19) -0.006(2)
C7 0.043(3) 0.048(3) 0.042(2) 0.0054(19) -0.007(2) 0.007(2)
C8 0.043(3) 0.036(2) 0.042(2) -0.0012(18) -0.0103(19) -0.0012(18)
C9 0.039(2) 0.035(2) 0.045(2) 0.0022(18) -0.0204(19) 0.0072(18)
C10 0.055(3) 0.036(2) 0.053(3) 0.006(2) -0.016(2) 0.005(2)
C11 0.057(3) 0.054(3) 0.051(3) 0.010(2) -0.007(2) 0.010(2)
C12 0.063(3) 0.056(3) 0.046(3) -0.005(2) -0.017(2) 0.014(2)
C13 0.065(3) 0.045(3) 0.052(3) -0.013(2) -0.024(2) 0.010(2)
C14 0.045(3) 0.035(2) 0.054(3) 0.000(2) -0.019(2) 0.0014(19)
C15 0.070(3) 0.061(3) 0.036(2) -0.003(2) 0.001(2) -0.002(3)
C16 0.057(4) 0.144(6) 0.064(4) -0.046(4) -0.033(3) 0.035(4)
C17 0.111(5) 0.040(3) 0.058(3) -0.013(2) -0.003(3) -0.018(3)
C18 0.064(4) 0.044(3) 0.103(5) 0.013(3) -0.007(3) 0.008(2)
C19 0.060(3) 0.042(2) 0.047(3) 0.004(2) 0.007(2) -0.017(2)
C20 0.111(5) 0.041(3) 0.046(3) -0.003(2) 0.009(3) -0.006(3)
C21 0.075(4) 0.036(2) 0.084(4) 0.002(2) 0.033(3) -0.013(2)
C22 0.056(3) 0.055(3) 0.038(2) 0.002(2) 0.004(2) -0.002(2)
C23 0.035(2) 0.073(3) 0.055(3) 0.002(2) 0.001(2) -0.003(2)
C24 0.047(3) 0.058(3) 0.066(3) 0.021(2) -0.004(2) 0.007(2)
C25 0.032(2) 0.075(3) 0.076(4) 0.021(3) 0.006(2) 0.007(2)
C26 0.061(4) 0.083(4) 0.091(4) -0.019(3) -0.045(3) 0.010(3)

loop_
_atom_type_symbol
_atom_type_description
_atom_type_scat_dispersion_real
_atom_type_scat_dispersion_imag
_atom_type_scat_source
C C 0.0033 0.0016 'International Tables Vol C Tables 4.2.6.8 and 6.1.1.4'
H H 0.0000 0.0000 'International Tables Vol C Tables 4.2.6.8 and 6.1.1.4'
P P 0.1023 0.0942 'International Tables Vol C Tables 4.2.6.8 and 6.1.1.4'
Se Se -0.0929 2.2259 'International Tables Vol C Tables 4.2.6.8 and 6.1.1.4'
Cu Cu 0.3201 1.2651 'International Tables Vol C Tables 4.2.6.8 and 6.1.1.4'
Ga Ga 0.2307 1.6083 'International Tables Vol C Tables 4.2.6.8 and 6.1.1.4'

loop_
_exptl_crystal_face_index_h
_exptl_crystal_face_index_k
_exptl_crystal_face_index_l
_exptl_crystal_face_perp_dist
0 2 -1 0.1200
0 -1 0 0.1330
-1 0 0 0.0580
1 0 0 0.0960
0 2 1 0.1440
0 -1 1 0.1390
-1 2 3 0.1270
0 -1 -1 0.2400
3 -1 -1 0.0820

loop_
_geom_angle_atom_site_label_1
_geom_angle_atom_site_label_2
_geom_angle_atom_site_label_3
_geom_angle
P3 Cu1 P1 109.58(4)
P3 Cu1 P2 108.78(4)
P1 Cu1 P2 110.76(4)
P3 Cu1 P4 108.73(4)
P1 Cu1 P4 109.62(4)
P2 Cu1 P4 109.34(5)
C1 Ga1 C2 121.7(2)
C1 Ga1 Se1 101.32(15)
C2 Ga1 Se1 109.02(17)
C1 Ga1 Se2 111.65(15)
C2 Ga1 Se2 101.24(13)
Se1 Ga1 Se2 112.17(3)
C3 Se1 Ga1 103.92(12)
C9 Se2 Ga1 107.60(12)
C16 P1 C17 102.4(3)
C16 P1 C15 100.1(3)
C17 P1 C15 101.5(2)
C16 P1 Cu1 116.87(18)
C17 P1 Cu1 115.4(2)
C15 P1 Cu1 117.95(18)
C18 P2 C19 101.7(3)
C18 P2 C20 101.0(3)
C19 P2 C20 101.8(2)
C18 P2 Cu1 117.23(19)
C19 P2 Cu1 115.55(16)
C20 P2 Cu1 117.02(17)
C22 P3 C23 102.9(2)
C22 P3 C21 100.9(3)
C23 P3 C21 101.5(3)
C22 P3 Cu1 114.16(16)
C23 P3 Cu1 117.89(17)
C21 P3 Cu1 117.08(16)
C24 P4 C25 100.8(2)
C24 P4 C26 102.3(3)
C25 P4 C26 101.5(3)
C24 P4 Cu1 118.07(18)
C25 P4 Cu1 115.10(18)
C26 P4 Cu1 116.5(2)
C4 C3 C8 119.1(4)
C4 C3 Se1 119.2(3)
C8 C3 Se1 121.6(3)
C5 C4 C3 121.0(4)
C4 C5 C6 120.7(4)
C7 C6 C5 118.4(4)
C6 C7 C8 121.3(4)
C7 C8 C3 119.5(4)
C10 C9 C14 118.4(4)
C10 C9 Se2 123.0(3)
C14 C9 Se2 118.6(3)
C11 C10 C9 120.8(4)
C10 C11 C12 121.0(5)
C11 C12 C13 118.3(5)
C14 C13 C12 121.2(4)
C13 C14 C9 120.3(4)

loop_
_geom_bond_atom_site_label_1
_geom_bond_atom_site_label_2
_geom_bond_distance
Cu1 P3 2.2605(11)
Cu1 P1 2.2667(11)
Cu1 P2 2.2695(10)
Cu1 P4 2.2702(12)
Ga1 C1 1.960(4)
Ga1 C2 1.999(4)
Ga1 Se1 2.4593(7)
Ga1 Se2 2.4688(6)
Se1 C3 1.923(4)
Se2 C9 1.921(4)
P1 C16 1.809(6)
P1 C17 1.815(5)
P1 C15 1.817(5)
P2 C18 1.814(6)
P2 C19 1.817(4)
P2 C20 1.831(5)
P3 C22 1.807(5)
P3 C23 1.812(5)
P3 C21 1.819(5)
P4 C24 1.815(5)
P4 C25 1.817(5)
P4 C26 1.822(6)
C3 C4 1.378(6)
C3 C8 1.392(6)
C4 C5 1.376(7)
C5 C6 1.385(7)
C6 C7 1.385(6)
C7 C8 1.386(6)
C9 C10 1.392(6)
C9 C14 1.402(6)
C10 C11 1.385(7)
C11 C12 1.387(7)
C12 C13 1.394(7)
C13 C14 1.383(7)
